data_4021394
loop_
_publ_author_name
'Scott E. Denmark'
'Ramil Y. Baiazitov'

_publ_contact_author
; 
Scott R. Wilson 
University of Illinois 
School of Chemical Sciences, Box 59-1 
505 South Mathews Avenue 
Urbana, Illinois  61801 
USA 
;
_publ_contact_author_email srwilson@uiuc.edu
_publ_contact_author_fax '1  217 244 8068'
_publ_contact_author_phone '1  217 244 1708'
_publ_section_title
;
 Tandem Double-Intramolecular [4+2]/[3+2] Cycloadditions of
 Nitroalkenes. Studies toward a Total Synthesis of
 Daphnilactone B: Piperidine Ring Construction
;
_journal_name_full 'Journal of Organic Chemistry'
_journal_page_first 593
_journal_page_last 605
_journal_paper_doi 10.1021/jo052001l
_journal_volume 71
_journal_year 2006
_chemical_formula_moiety 'C18 H27 N O4'
_chemical_formula_sum 'C18 H27 N O4'
_chemical_formula_weight 321.41
_chemical_name_systematic
; 
? 
;
_space_group_IT_number 2
_space_group_name_Hall '-P 1'
_space_group_name_H-M_alt 'P -1'
_symmetry_cell_setting triclinic
_symmetry_space_group_name_Hall '-P 1'
_symmetry_space_group_name_H-M 'P -1'
_atom_sites_solution_hydrogens geom
_atom_sites_solution_primary direct
_atom_sites_solution_secondary difmap
_audit_creation_method SHELXL-97
_audit_update_record
; 
2003-08-11   text and data added, ryb 
;
_cell_angle_alpha 102.783(14)
_cell_angle_beta 92.301(14)
_cell_angle_gamma 97.012(14)
_cell_formula_units_Z 4
_cell_length_a 9.906(7)
_cell_length_b 13.089(9)
_cell_length_c 13.690(9)
_cell_measurement_reflns_used 865
_cell_measurement_temperature 193(2)
_cell_measurement_theta_max 21.2
_cell_measurement_theta_min 2.7
_cell_volume 1714(2)
_computing_cell_refinement 'SAINT V6.22 (Bruker, 2001)'
_computing_data_collection 'SMART V5.625 (Bruker, 2001)'
_computing_data_reduction 'SAINT V6.22 (Bruker, 2001)'
_computing_molecular_graphics 'SHELXTL V6.10 (Bruker, 2001)'
_computing_publication_material 'CIFTAB (Sheldrick, 2001)'
_computing_structure_refinement 'SHELXTL V6.10 (Bruker, 2001)'
_computing_structure_solution 'SHELXTL V6.10 (Bruker, 2001)'
_diffrn_ambient_temperature 193(2)
_diffrn_measured_fraction_theta_full 0.996
_diffrn_measured_fraction_theta_max 0.996
_diffrn_measurement_device 'Siemens Platform/CCD'
_diffrn_measurement_method 'profile data from \w scans'
_diffrn_radiation_monochromator graphite
_diffrn_radiation_source 'normal-focus sealed tube'
_diffrn_radiation_type MoK\a
_diffrn_radiation_wavelength 0.71073
_diffrn_radiation_wavelength_id p66xmas
_diffrn_reflns_av_R_equivalents 0.0000
_diffrn_reflns_av_sigmaI/netI 0.0869
_diffrn_reflns_limit_h_max 11
_diffrn_reflns_limit_h_min -11
_diffrn_reflns_limit_k_max 15
_diffrn_reflns_limit_k_min -15
_diffrn_reflns_limit_l_max 16
_diffrn_reflns_limit_l_min 0
_diffrn_reflns_number 14243
_diffrn_reflns_theta_full 25.31
_diffrn_reflns_theta_max 25.31
_diffrn_reflns_theta_min 2.45
_diffrn_standards_decay_% 8.8
_diffrn_standards_interval_time 610
_diffrn_standards_number 17
_exptl_absorpt_coefficient_mu 0.087
_exptl_absorpt_correction_T_max 0.9928
_exptl_absorpt_correction_T_min 0.9619
_exptl_absorpt_correction_type integration
_exptl_absorpt_process_details '(Bruker, 2001)'
_exptl_crystal_colour colorless
_exptl_crystal_density_diffrn 1.245
_exptl_crystal_density_meas ?
_exptl_crystal_description tabular
_exptl_crystal_F_000 696
_exptl_crystal_id p66xmas
_exptl_crystal_preparation
; 
The data crystal was mounted using oil (Parantone-N, Exxon) to a 
0.3 mm cryo-loop (Hampton Research) with the (0 -1 0) scattering planes 
roughly normal to the spindle axis. 
;
_exptl_crystal_size_max 0.40
_exptl_crystal_size_mid 0.32
_exptl_crystal_size_min 0.08
_refine_diff_density_max 0.206
_refine_diff_density_min -0.206
_refine_diff_density_rms 0.054
_refine_ls_extinction_method none
_refine_ls_goodness_of_fit_ref 0.921
_refine_ls_hydrogen_treatment noref
_refine_ls_matrix_type full
_refine_ls_number_parameters 422
_refine_ls_number_reflns 10944
_refine_ls_number_restraints 0
_refine_ls_restrained_S_all 0.921
_refine_ls_R_factor_all 0.1292
_refine_ls_R_factor_gt 0.0566
_refine_ls_shift/su_max 0.000
_refine_ls_shift/su_mean 0.000
_refine_ls_structure_factor_coef Fsqd
_refine_ls_weighting_details 'calc w=1/[\s^2^(Fo^2^)+(0.0851P)^2^+0.0000P] where P=(Fo^2^+2Fc^2^)/3'
_refine_ls_weighting_scheme calc
_refine_ls_wR_factor_gt 0.1314
_refine_ls_wR_factor_ref 0.1570
_reflns_number_gt 5705
_reflns_number_total 10944
_reflns_threshold_expression >2sigma(I)
_cod_data_source_file jo052001lsi20051111_124908.cif
_cod_depositor_comments
;
The following automatic conversions were performed:
'_symmetry_cell_setting' value 'Triclinic' changed to 'triclinic'
according to '/home/saulius/struct/CIF-dictionaries/cif_core.dic'
dictionary named 'cif_core.dic' version 2.4.1 from 2010-06-29.

Automatic conversion script
Id: cif_fix_enum 1527 2010-12-29 10:47:43Z saulius 
;
_cod_original_sg_symbol_Hall '-P 1 '
_cod_database_code 4021394

loop_
_symmetry_equiv_pos_as_xyz
'x, y, z'
'-x, -y, -z'

loop_
_atom_site_label
_atom_site_type_symbol
_atom_site_fract_x
_atom_site_fract_y
_atom_site_fract_z
_atom_site_U_iso_or_equiv
_atom_site_adp_type
_atom_site_occupancy
_atom_site_symmetry_multiplicity
_atom_site_calc_flag
_atom_site_refinement_flags
C1 C 0.5476(3) 0.7359(2) 0.4481(2) 0.0364(8) Uani 1 1 d .
H1 H 0.6068 0.7856 0.4169 0.044 Uiso 1 1 calc R
C2 C 0.4350(3) 0.6701(2) 0.3707(2) 0.0387(8) Uani 1 1 d .
H2 H 0.3456 0.6960 0.3863 0.046 Uiso 1 1 calc R
C3 C 0.4361(3) 0.5624(2) 0.3971(2) 0.0369(8) Uani 1 1 d .
H3 H 0.3863 0.5627 0.4593 0.044 Uiso 1 1 calc R
C4 C 0.3788(3) 0.4655(2) 0.3189(2) 0.0414(8) Uani 1 1 d .
H4 H 0.4072 0.4034 0.3419 0.050 Uiso 1 1 calc R
C5 C 0.2233(3) 0.4478(3) 0.3053(3) 0.0567(10) Uani 1 1 d .
H5A H 0.1845 0.4422 0.3697 0.068 Uiso 1 1 calc R
H5B H 0.1902 0.5085 0.2841 0.068 Uiso 1 1 calc R
C6 C 0.1772(3) 0.3468(3) 0.2262(3) 0.0711(12) Uani 1 1 d .
H6A H 0.2017 0.2858 0.2515 0.085 Uiso 1 1 calc R
H6B H 0.0767 0.3379 0.2148 0.085 Uiso 1 1 calc R
C7 C 0.2406(3) 0.3468(3) 0.1272(3) 0.0678(11) Uani 1 1 d .
H7A H 0.2055 0.4011 0.0968 0.081 Uiso 1 1 calc R
H7B H 0.2136 0.2771 0.0806 0.081 Uiso 1 1 calc R
C8 C 0.3957(3) 0.3693(2) 0.1412(2) 0.0518(9) Uani 1 1 d .
H8A H 0.4321 0.3763 0.0763 0.062 Uiso 1 1 calc R
H8B H 0.4311 0.3084 0.1601 0.062 Uiso 1 1 calc R
C9 C 0.4480(3) 0.4700(2) 0.2215(2) 0.0403(8) Uani 1 1 d .
C10 C 0.4185(3) 0.5690(2) 0.1863(2) 0.0476(9) Uani 1 1 d .
H10A H 0.4644 0.5706 0.1236 0.057 Uiso 1 1 calc R
H10B H 0.3192 0.5632 0.1701 0.057 Uiso 1 1 calc R
C11 C 0.4645(3) 0.6736(2) 0.2623(2) 0.0466(8) Uani 1 1 d .
H11A H 0.4179 0.7296 0.2429 0.056 Uiso 1 1 calc R
H11B H 0.5637 0.6931 0.2593 0.056 Uiso 1 1 calc R
C12 C 0.6000(3) 0.4703(2) 0.2481(2) 0.0391(8) Uani 1 1 d .
H12 H 0.6114 0.4041 0.2708 0.047 Uiso 1 1 calc R
C13 C 0.6929(3) 0.4792(2) 0.1665(2) 0.0424(8) Uani 1 1 d .
H13 H 0.7050 0.5457 0.1485 0.051 Uiso 1 1 calc R
C14 C 0.7604(3) 0.4060(3) 0.1162(2) 0.0438(8) Uani 1 1 d .
C15 C 0.8544(3) 0.4304(3) 0.0390(3) 0.0701(10) Uani 1 1 d .
H15A H 0.8226 0.3846 -0.0267 0.105 Uiso 1 1 calc R
H15B H 0.9466 0.4181 0.0575 0.105 Uiso 1 1 calc R
H15C H 0.8555 0.5046 0.0358 0.105 Uiso 1 1 calc R
C16 C 0.7496(3) 0.2944(2) 0.1284(3) 0.0608(10) Uani 1 1 d .
H16A H 0.6916 0.2864 0.1833 0.091 Uiso 1 1 calc R
H16B H 0.8407 0.2777 0.1440 0.091 Uiso 1 1 calc R
H16C H 0.7096 0.2461 0.0659 0.091 Uiso 1 1 calc R
C17 C 0.4896(3) 0.7959(2) 0.5402(3) 0.0399(8) Uani 1 1 d .
C18 C 0.3798(3) 0.9466(2) 0.5964(2) 0.0509(10) Uani 1 1 d .
H18A H 0.3030 0.9021 0.6153 0.076 Uiso 1 1 calc R
H18B H 0.3460 1.0037 0.5709 0.076 Uiso 1 1 calc R
H18C H 0.4434 0.9768 0.6552 0.076 Uiso 1 1 calc R
N1 N 0.5820(2) 0.55873(18) 0.42132(18) 0.0371(6) Uani 1 1 d .
O1 O 0.62723(18) 0.66037(15) 0.47948(14) 0.0396(5) Uani 1 1 d .
O2 O 0.65283(17) 0.56002(14) 0.32824(15) 0.0377(5) Uani 1 1 d .
O3 O 0.44898(19) 0.88349(15) 0.51928(15) 0.0490(6) Uani 1 1 d .
O4 O 0.4763(2) 0.77094(17) 0.61817(17) 0.0572(6) Uani 1 1 d .
C19 C 0.0541(3) 0.2628(2) 0.5517(2) 0.0380(8) Uani 1 1 d .
H19 H 0.1190 0.3279 0.5821 0.046 Uiso 1 1 calc R
C20 C -0.0394(3) 0.2335(2) 0.6299(2) 0.0379(8) Uani 1 1 d .
H20 H -0.1322 0.2524 0.6170 0.046 Uiso 1 1 calc R
C21 C -0.0437(3) 0.1133(2) 0.6020(2) 0.0332(8) Uani 1 1 d .
H21 H -0.1069 0.0846 0.5406 0.040 Uiso 1 1 calc R
C22 C -0.0845(3) 0.0525(2) 0.6801(2) 0.0382(8) Uani 1 1 d .
H22 H -0.0621 -0.0208 0.6549 0.046 Uiso 1 1 calc R
C23 C -0.2357(3) 0.0418(3) 0.6961(2) 0.0523(9) Uani 1 1 d .
H23A H -0.2884 0.0078 0.6317 0.063 Uiso 1 1 calc R
H23B H -0.2634 0.1127 0.7203 0.063 Uiso 1 1 calc R
C24 C -0.2665(3) -0.0249(3) 0.7730(3) 0.0654(11) Uani 1 1 d .
H24A H -0.2479 -0.0980 0.7452 0.078 Uiso 1 1 calc R
H24B H -0.3643 -0.0279 0.7861 0.078 Uiso 1 1 calc R
C25 C -0.1801(3) 0.0208(3) 0.8714(3) 0.0656(10) Uani 1 1 d .
H25A H -0.2081 0.0896 0.9039 0.079 Uiso 1 1 calc R
H25B H -0.1965 -0.0276 0.9172 0.079 Uiso 1 1 calc R
C26 C -0.0285(3) 0.0363(3) 0.8545(2) 0.0507(9) Uani 1 1 d .
H26A H 0.0023 -0.0339 0.8331 0.061 Uiso 1 1 calc R
H26B H 0.0224 0.0727 0.9190 0.061 Uiso 1 1 calc R
C27 C 0.0066(3) 0.1002(2) 0.7761(2) 0.0361(8) Uani 1 1 d .
C28 C -0.0135(3) 0.2163(2) 0.8141(2) 0.0450(8) Uani 1 1 d .
H28A H 0.0478 0.2466 0.8753 0.054 Uiso 1 1 calc R
H28B H -0.1084 0.2190 0.8336 0.054 Uiso 1 1 calc R
C29 C 0.0140(3) 0.2858(2) 0.7383(2) 0.0452(8) Uani 1 1 d .
H29A H -0.0283 0.3511 0.7604 0.054 Uiso 1 1 calc R
H29B H 0.1136 0.3068 0.7396 0.054 Uiso 1 1 calc R
C30 C 0.1525(3) 0.0875(2) 0.7457(2) 0.0338(7) Uani 1 1 d .
H30 H 0.1581 0.0105 0.7204 0.041 Uiso 1 1 calc R
C31 C 0.2637(3) 0.1319(2) 0.8252(2) 0.0392(8) Uani 1 1 d .
H31 H 0.2833 0.2068 0.8438 0.047 Uiso 1 1 calc R
C32 C 0.3388(3) 0.0787(3) 0.8733(2) 0.0428(8) Uani 1 1 d .
C33 C 0.4513(3) 0.1358(3) 0.9494(2) 0.0626(10) Uani 1 1 d .
H33A H 0.4565 0.2120 0.9546 0.094 Uiso 1 1 calc R
H33B H 0.5380 0.1122 0.9287 0.094 Uiso 1 1 calc R
H33C H 0.4328 0.1203 1.0149 0.094 Uiso 1 1 calc R
C34 C 0.3204(3) -0.0389(2) 0.8585(2) 0.0540(9) Uani 1 1 d .
H34A H 0.2488 -0.0702 0.8051 0.081 Uiso 1 1 calc R
H34B H 0.2942 -0.0580 0.9211 0.081 Uiso 1 1 calc R
H34C H 0.4061 -0.0656 0.8396 0.081 Uiso 1 1 calc R
C35 C -0.0245(3) 0.2780(3) 0.4605(3) 0.0380(8) Uani 1 1 d .
C36 C -0.1451(3) 0.4011(2) 0.4027(2) 0.0539(10) Uani 1 1 d .
H36A H -0.0916 0.4051 0.3447 0.081 Uiso 1 1 calc R
H36B H -0.1768 0.4694 0.4285 0.081 Uiso 1 1 calc R
H36C H -0.2238 0.3461 0.3823 0.081 Uiso 1 1 calc R
N2 N 0.0962(2) 0.09695(17) 0.57493(17) 0.0350(6) Uani 1 1 d .
O5 O 0.12856(18) 0.17308(15) 0.51856(14) 0.0394(5) Uani 1 1 d .
O6 O 0.18694(16) 0.14111(13) 0.66682(14) 0.0343(5) Uani 1 1 d .
O7 O -0.06079(19) 0.37540(16) 0.48056(15) 0.0496(6) Uani 1 1 d .
O8 O -0.0560(2) 0.21463(17) 0.38416(17) 0.0584(7) Uani 1 1 d .

loop_
_atom_site_aniso_label
_atom_site_aniso_U_11
_atom_site_aniso_U_22
_atom_site_aniso_U_33
_atom_site_aniso_U_23
_atom_site_aniso_U_13
_atom_site_aniso_U_12
C1 0.0324(18) 0.0372(18) 0.048(2) 0.0199(17) 0.0143(17) 0.0162(15)
C2 0.0301(17) 0.0426(19) 0.048(2) 0.0119(17) 0.0036(16) 0.0182(15)
C3 0.0261(18) 0.049(2) 0.042(2) 0.0183(17) 0.0046(15) 0.0125(16)
C4 0.0290(18) 0.045(2) 0.053(2) 0.0171(18) 0.0002(15) 0.0052(16)
C5 0.032(2) 0.069(3) 0.068(3) 0.016(2) 0.0036(18) 0.0031(18)
C6 0.040(2) 0.079(3) 0.086(3) 0.009(3) -0.007(2) -0.005(2)
C7 0.049(2) 0.067(3) 0.076(3) -0.002(2) -0.012(2) 0.0048(19)
C8 0.043(2) 0.051(2) 0.057(2) 0.0051(18) -0.0018(17) 0.0063(17)
C9 0.038(2) 0.044(2) 0.042(2) 0.0136(17) 0.0026(17) 0.0138(16)
C10 0.047(2) 0.056(2) 0.046(2) 0.0191(18) 0.0016(16) 0.0198(17)
C11 0.056(2) 0.045(2) 0.049(2) 0.0229(18) 0.0056(17) 0.0242(17)
C12 0.0384(19) 0.0344(19) 0.047(2) 0.0100(17) 0.0069(16) 0.0113(15)
C13 0.0403(19) 0.0408(19) 0.048(2) 0.0132(16) 0.0036(16) 0.0081(16)
C14 0.0292(18) 0.051(2) 0.049(2) 0.0060(18) 0.0000(15) 0.0072(17)
C15 0.058(2) 0.094(3) 0.063(2) 0.015(2) 0.0264(19) 0.028(2)
C16 0.050(2) 0.049(2) 0.076(3) -0.0042(19) -0.0035(19) 0.0172(18)
C17 0.0335(19) 0.042(2) 0.047(2) 0.0138(18) 0.0045(17) 0.0094(16)
C18 0.045(2) 0.051(2) 0.055(3) 0.0018(19) 0.0110(18) 0.0214(18)
N1 0.0336(15) 0.0406(16) 0.0412(17) 0.0146(13) 0.0036(13) 0.0103(12)
O1 0.0333(12) 0.0389(13) 0.0472(14) 0.0077(11) -0.0013(10) 0.0122(11)
O2 0.0334(12) 0.0370(13) 0.0458(14) 0.0124(11) 0.0089(10) 0.0090(10)
O3 0.0599(14) 0.0446(13) 0.0521(15) 0.0169(12) 0.0217(11) 0.0279(12)
O4 0.0703(16) 0.0591(15) 0.0515(17) 0.0219(13) 0.0171(13) 0.0241(12)
C19 0.0327(18) 0.0331(18) 0.047(2) 0.0038(16) -0.0024(16) 0.0103(14)
C20 0.0336(18) 0.0390(19) 0.042(2) 0.0042(16) -0.0046(16) 0.0210(15)
C21 0.0269(18) 0.0349(19) 0.036(2) 0.0018(16) -0.0050(14) 0.0104(15)
C22 0.0345(18) 0.0378(19) 0.041(2) 0.0047(16) 0.0005(15) 0.0090(16)
C23 0.034(2) 0.067(2) 0.055(2) 0.013(2) 0.0023(17) 0.0050(17)
C24 0.040(2) 0.090(3) 0.066(3) 0.023(2) 0.0088(19) -0.003(2)
C25 0.051(2) 0.092(3) 0.062(3) 0.031(2) 0.018(2) 0.013(2)
C26 0.042(2) 0.063(2) 0.051(2) 0.0165(19) 0.0105(17) 0.0131(18)
C27 0.0314(18) 0.0386(19) 0.040(2) 0.0090(16) 0.0036(16) 0.0117(15)
C28 0.044(2) 0.054(2) 0.036(2) 0.0042(17) 0.0014(16) 0.0165(17)
C29 0.050(2) 0.0350(19) 0.048(2) -0.0035(17) -0.0020(17) 0.0209(16)
C30 0.0377(19) 0.0306(18) 0.0356(18) 0.0093(15) 0.0039(15) 0.0104(14)
C31 0.0363(18) 0.0374(19) 0.043(2) 0.0047(15) -0.0016(15) 0.0091(15)
C32 0.0382(19) 0.056(2) 0.038(2) 0.0136(17) 0.0023(15) 0.0151(18)
C33 0.053(2) 0.081(3) 0.052(2) 0.0085(19) -0.0087(18) 0.0207(19)
C34 0.059(2) 0.062(2) 0.053(2) 0.0284(18) 0.0073(17) 0.0258(18)
C35 0.0278(18) 0.039(2) 0.050(2) 0.0159(18) -0.0021(17) 0.0037(16)
C36 0.046(2) 0.059(2) 0.065(3) 0.030(2) -0.0107(19) 0.0176(19)
N2 0.0303(15) 0.0384(15) 0.0374(16) 0.0097(13) -0.0002(12) 0.0082(12)
O5 0.0372(12) 0.0425(13) 0.0435(14) 0.0129(11) 0.0045(10) 0.0186(11)
O6 0.0323(11) 0.0359(12) 0.0363(12) 0.0090(10) 0.0002(9) 0.0094(9)
O7 0.0503(13) 0.0440(13) 0.0575(15) 0.0140(11) -0.0121(11) 0.0194(11)
O8 0.0689(16) 0.0502(15) 0.0535(17) 0.0056(13) -0.0173(13) 0.0161(13)

loop_
_atom_type_symbol
_atom_type_description
_atom_type_scat_dispersion_real
_atom_type_scat_dispersion_imag
_atom_type_scat_source
C C 0.0033 0.0016 'International Tables Vol C Tables 4.2.6.8 and 6.1.1.4'
H H 0.0000 0.0000 'International Tables Vol C Tables 4.2.6.8 and 6.1.1.4'
N N 0.0061 0.0033 'International Tables Vol C Tables 4.2.6.8 and 6.1.1.4'
O O 0.0106 0.0060 'International Tables Vol C Tables 4.2.6.8 and 6.1.1.4'

loop_
_exptl_crystal_face_index_h
_exptl_crystal_face_index_k
_exptl_crystal_face_index_l
_exptl_crystal_face_perp_dist
0.00 0.00 -1.00 0.0400
0.00 0.00 1.00 0.0400
-1.00 -1.00 0.00 0.1600
1.00 1.00 0.00 0.1600
-1.00 1.00 0.00 0.2100
1.00 0.00 0.00 0.2000
0.00 -1.00 0.00 0.1800

loop_
_geom_angle_atom_site_label_1
_geom_angle_atom_site_label_2
_geom_angle_atom_site_label_3
_geom_angle
O1 C1 C17 107.5(2)
O1 C1 C2 106.3(2)
C17 C1 C2 112.0(2)
O1 C1 H1 110.3
C17 C1 H1 110.3
C2 C1 H1 110.3
C3 C2 C11 115.7(2)
C3 C2 C1 99.4(2)
C11 C2 C1 112.8(2)
C3 C2 H2 109.5
C11 C2 H2 109.5
C1 C2 H2 109.5
N1 C3 C4 109.5(2)
N1 C3 C2 103.7(2)
C4 C3 C2 118.0(2)
N1 C3 H3 108.4
C4 C3 H3 108.4
C2 C3 H3 108.4
C3 C4 C5 114.1(3)
C3 C4 C9 108.0(2)
C5 C4 C9 113.5(3)
C3 C4 H4 106.9
C5 C4 H4 106.9
C9 C4 H4 106.9
C6 C5 C4 109.4(3)
C6 C5 H5A 109.8
C4 C5 H5A 109.8
C6 C5 H5B 109.8
C4 C5 H5B 109.8
H5A C5 H5B 108.2
C7 C6 C5 112.7(3)
C7 C6 H6A 109.1
C5 C6 H6A 109.1
C7 C6 H6B 109.1
C5 C6 H6B 109.1
H6A C6 H6B 107.8
C6 C7 C8 111.6(3)
C6 C7 H7A 109.3
C8 C7 H7A 109.3
C6 C7 H7B 109.3
C8 C7 H7B 109.3
H7A C7 H7B 108.0
C7 C8 C9 113.4(3)
C7 C8 H8A 108.9
C9 C8 H8A 108.9
C7 C8 H8B 108.9
C9 C8 H8B 108.9
H8A C8 H8B 107.7
C10 C9 C12 113.0(3)
C10 C9 C4 109.9(2)
C12 C9 C4 104.8(2)
C10 C9 C8 110.9(3)
C12 C9 C8 108.9(2)
C4 C9 C8 109.2(3)
C11 C10 C9 114.8(2)
C11 C10 H10A 108.6
C9 C10 H10A 108.6
C11 C10 H10B 108.6
C9 C10 H10B 108.6
H10A C10 H10B 107.6
C10 C11 C2 113.8(2)
C10 C11 H11A 108.8
C2 C11 H11A 108.8
C10 C11 H11B 108.8
C2 C11 H11B 108.8
H11A C11 H11B 107.7
O2 C12 C13 103.4(2)
O2 C12 C9 111.3(2)
C13 C12 C9 115.9(2)
O2 C12 H12 108.6
C13 C12 H12 108.6
C9 C12 H12 108.6
C14 C13 C12 127.8(3)
C14 C13 H13 116.1
C12 C13 H13 116.1
C13 C14 C15 120.6(3)
C13 C14 C16 124.7(3)
C15 C14 C16 114.7(3)
C14 C15 H15A 109.5
C14 C15 H15B 109.5
H15A C15 H15B 109.5
C14 C15 H15C 109.5
H15A C15 H15C 109.5
H15B C15 H15C 109.5
C14 C16 H16A 109.5
C14 C16 H16B 109.5
H16A C16 H16B 109.5
C14 C16 H16C 109.5
H16A C16 H16C 109.5
H16B C16 H16C 109.5
O4 C17 O3 124.2(3)
O4 C17 C1 127.6(3)
O3 C17 C1 108.2(3)
O3 C18 H18A 109.5
O3 C18 H18B 109.5
H18A C18 H18B 109.5
O3 C18 H18C 109.5
H18A C18 H18C 109.5
H18B C18 H18C 109.5
O1 N1 C3 103.2(2)
O1 N1 O2 101.68(18)
C3 N1 O2 107.0(2)
N1 O1 C1 109.37(19)
C12 O2 N1 111.61(19)
C17 O3 C18 116.1(2)
O5 C19 C35 107.2(2)
O5 C19 C20 106.3(2)
C35 C19 C20 112.3(2)
O5 C19 H19 110.3
C35 C19 H19 110.3
C20 C19 H19 110.3
C19 C20 C21 99.4(2)
C19 C20 C29 113.6(2)
C21 C20 C29 114.6(2)
C19 C20 H20 109.6
C21 C20 H20 109.6
C29 C20 H20 109.6
N2 C21 C22 109.5(2)
N2 C21 C20 104.3(2)
C22 C21 C20 117.9(2)
N2 C21 H21 108.3
C22 C21 H21 108.3
C20 C21 H21 108.3
C21 C22 C23 114.2(2)
C21 C22 C27 108.4(2)
C23 C22 C27 113.9(3)
C21 C22 H22 106.6
C23 C22 H22 106.6
C27 C22 H22 106.6
C22 C23 C24 109.8(3)
C22 C23 H23A 109.7
C24 C23 H23A 109.7
C22 C23 H23B 109.7
C24 C23 H23B 109.7
H23A C23 H23B 108.2
C23 C24 C25 111.4(3)
C23 C24 H24A 109.3
C25 C24 H24A 109.4
C23 C24 H24B 109.3
C25 C24 H24B 109.4
H24A C24 H24B 108.0
C26 C25 C24 111.7(3)
C26 C25 H25A 109.3
C24 C25 H25A 109.3
C26 C25 H25B 109.3
C24 C25 H25B 109.3
H25A C25 H25B 107.9
C25 C26 C27 113.8(2)
C25 C26 H26A 108.8
C27 C26 H26A 108.8
C25 C26 H26B 108.8
C27 C26 H26B 108.8
H26A C26 H26B 107.7
C26 C27 C22 109.2(3)
C26 C27 C28 111.2(3)
C22 C27 C28 109.4(2)
C26 C27 C30 109.3(2)
C22 C27 C30 104.9(2)
C28 C27 C30 112.5(2)
C27 C28 C29 114.9(2)
C27 C28 H28A 108.6
C29 C28 H28A 108.6
C27 C28 H28B 108.6
C29 C28 H28B 108.6
H28A C28 H28B 107.5
C20 C29 C28 114.9(2)
C20 C29 H29A 108.5
C28 C29 H29A 108.5
C20 C29 H29B 108.5
C28 C29 H29B 108.5
H29A C29 H29B 107.5
O6 C30 C31 103.7(2)
O6 C30 C27 111.2(2)
C31 C30 C27 116.3(2)
O6 C30 H30 108.5
C31 C30 H30 108.5
C27 C30 H30 108.5
C32 C31 C30 127.3(3)
C32 C31 H31 116.3
C30 C31 H31 116.3
C31 C32 C34 124.7(3)
C31 C32 C33 120.6(3)
C34 C32 C33 114.7(3)
C32 C33 H33A 109.5
C32 C33 H33B 109.5
H33A C33 H33B 109.5
C32 C33 H33C 109.5
H33A C33 H33C 109.5
H33B C33 H33C 109.5
C32 C34 H34A 109.5
C32 C34 H34B 109.5
H34A C34 H34B 109.5
C32 C34 H34C 109.5
H34A C34 H34C 109.5
H34B C34 H34C 109.5
O8 C35 O7 124.0(3)
O8 C35 C19 127.1(3)
O7 C35 C19 108.8(3)
O7 C36 H36A 109.5
O7 C36 H36B 109.5
H36A C36 H36B 109.5
O7 C36 H36C 109.5
H36A C36 H36C 109.5
H36B C36 H36C 109.5
O5 N2 C21 102.53(19)
O5 N2 O6 101.25(18)
C21 N2 O6 106.8(2)
N2 O5 C19 109.9(2)
C30 O6 N2 111.53(19)
C35 O7 C36 116.1(2)

loop_
_geom_bond_atom_site_label_1
_geom_bond_atom_site_label_2
_geom_bond_distance
C1 O1 1.462(3)
C1 C17 1.505(4)
C1 C2 1.541(4)
C1 H1 1.0000
C2 C3 1.531(4)
C2 C11 1.533(4)
C2 H2 1.0000
C3 N1 1.479(3)
C3 C4 1.500(4)
C3 H3 1.0000
C4 C5 1.528(4)
C4 C9 1.534(4)
C4 H4 1.0000
C5 C6 1.519(4)
C5 H5A 0.9900
C5 H5B 0.9900
C6 C7 1.516(5)
C6 H6A 0.9900
C6 H6B 0.9900
C7 C8 1.524(4)
C7 H7A 0.9900
C7 H7B 0.9900
C8 C9 1.537(4)
C8 H8A 0.9900
C8 H8B 0.9900
C9 C10 1.534(4)
C9 C12 1.534(4)
C10 C11 1.532(4)
C10 H10A 0.9900
C10 H10B 0.9900
C11 H11A 0.9900
C11 H11B 0.9900
C12 O2 1.446(3)
C12 C13 1.492(4)
C12 H12 1.0000
C13 C14 1.320(4)
C13 H13 0.9500
C14 C15 1.497(4)
C14 C16 1.498(4)
C15 H15A 0.9800
C15 H15B 0.9800
C15 H15C 0.9800
C16 H16A 0.9800
C16 H16B 0.9800
C16 H16C 0.9800
C17 O4 1.191(3)
C17 O3 1.345(3)
C18 O3 1.441(3)
C18 H18A 0.9800
C18 H18B 0.9800
C18 H18C 0.9800
N1 O1 1.401(3)
N1 O2 1.481(3)
C19 O5 1.460(3)
C19 C35 1.509(4)
C19 C20 1.525(4)
C19 H19 1.0000
C20 C21 1.530(4)
C20 C29 1.533(4)
C20 H20 1.0000
C21 N2 1.477(3)
C21 C22 1.508(4)
C21 H21 1.0000
C22 C23 1.517(4)
C22 C27 1.528(4)
C22 H22 1.0000
C23 C24 1.526(4)
C23 H23A 0.9900
C23 H23B 0.9900
C24 C25 1.527(4)
C24 H24A 0.9900
C24 H24B 0.9900
C25 C26 1.525(4)
C25 H25A 0.9900
C25 H25B 0.9900
C26 C27 1.526(4)
C26 H26A 0.9900
C26 H26B 0.9900
C27 C28 1.533(4)
C27 C30 1.538(4)
C28 C29 1.536(4)
C28 H28A 0.9900
C28 H28B 0.9900
C29 H29A 0.9900
C29 H29B 0.9900
C30 O6 1.443(3)
C30 C31 1.485(4)
C30 H30 1.0000
C31 C32 1.327(4)
C31 H31 0.9500
C32 C34 1.494(4)
C32 C33 1.498(4)
C33 H33A 0.9800
C33 H33B 0.9800
C33 H33C 0.9800
C34 H34A 0.9800
C34 H34B 0.9800
C34 H34C 0.9800
C35 O8 1.185(3)
C35 O7 1.339(3)
C36 O7 1.449(3)
C36 H36A 0.9800
C36 H36B 0.9800
C36 H36C 0.9800
N2 O5 1.405(3)
N2 O6 1.478(3)

loop_
_geom_torsion_atom_site_label_1
_geom_torsion_atom_site_label_2
_geom_torsion_atom_site_label_3
_geom_torsion_atom_site_label_4
_geom_torsion
O1 C1 C2 C3 19.5(3)
C17 C1 C2 C3 -97.6(3)
O1 C1 C2 C11 -103.6(2)
C17 C1 C2 C11 139.3(3)
C11 C2 C3 N1 83.7(3)
C1 C2 C3 N1 -37.3(3)
C11 C2 C3 C4 -37.6(4)
C1 C2 C3 C4 -158.6(2)
N1 C3 C4 C5 166.7(2)
C2 C3 C4 C5 -75.0(3)
N1 C3 C4 C9 -66.1(3)
C2 C3 C4 C9 52.2(3)
C3 C4 C5 C6 -178.9(3)
C9 C4 C5 C6 56.8(3)
C4 C5 C6 C7 -55.5(4)
C5 C6 C7 C8 54.1(4)
C6 C7 C8 C9 -52.5(4)
C3 C4 C9 C10 -60.6(3)
C5 C4 C9 C10 67.0(3)
C3 C4 C9 C12 61.2(3)
C5 C4 C9 C12 -171.3(2)
C3 C4 C9 C8 177.7(2)
C5 C4 C9 C8 -54.8(3)
C7 C8 C9 C10 -69.2(4)
C7 C8 C9 C12 165.9(3)
C7 C8 C9 C4 52.0(4)
C12 C9 C10 C11 -58.6(3)
C4 C9 C10 C11 58.0(3)
C8 C9 C10 C11 178.8(3)
C9 C10 C11 C2 -41.6(4)
C3 C2 C11 C10 30.1(3)
C1 C2 C11 C10 143.6(2)
C10 C9 C12 O2 60.1(3)
C4 C9 C12 O2 -59.6(3)
C8 C9 C12 O2 -176.3(2)
C10 C9 C12 C13 -57.8(3)
C4 C9 C12 C13 -177.4(2)
C8 C9 C12 C13 65.9(3)
O2 C12 C13 C14 127.8(3)
C9 C12 C13 C14 -110.1(3)
C12 C13 C14 C15 -177.4(3)
C12 C13 C14 C16 3.7(5)
O1 C1 C17 O4 -19.0(4)
C2 C1 C17 O4 97.3(4)
O1 C1 C17 O3 163.2(2)
C2 C1 C17 O3 -80.4(3)
C4 C3 N1 O1 169.5(2)
C2 C3 N1 O1 42.8(3)
C4 C3 N1 O2 62.7(3)
C2 C3 N1 O2 -64.1(3)
C3 N1 O1 C1 -30.2(3)
O2 N1 O1 C1 80.6(2)
C17 C1 O1 N1 126.1(2)
C2 C1 O1 N1 6.0(3)
C13 C12 O2 N1 -173.96(18)
C9 C12 O2 N1 60.9(3)
O1 N1 O2 C12 -168.10(17)
C3 N1 O2 C12 -60.2(2)
O4 C17 O3 C18 -2.9(4)
C1 C17 O3 C18 174.9(2)
O5 C19 C20 C21 -20.4(3)
C35 C19 C20 C21 96.6(3)
O5 C19 C20 C29 101.8(3)
C35 C19 C20 C29 -141.3(2)
C19 C20 C21 N2 37.7(3)
C29 C20 C21 N2 -83.7(3)
C19 C20 C21 C22 159.4(2)
C29 C20 C21 C22 37.9(3)
N2 C21 C22 C23 -166.3(2)
C20 C21 C22 C23 74.7(3)
N2 C21 C22 C27 65.4(3)
C20 C21 C22 C27 -53.5(3)
C21 C22 C23 C24 177.5(3)
C27 C22 C23 C24 -57.1(3)
C22 C23 C24 C25 55.6(4)
C23 C24 C25 C26 -54.0(4)
C24 C25 C26 C27 52.8(4)
C25 C26 C27 C22 -51.5(4)
C25 C26 C27 C28 69.3(4)
C25 C26 C27 C30 -165.8(3)
C21 C22 C27 C26 -177.3(2)
C23 C22 C27 C26 54.3(3)
C21 C22 C27 C28 60.8(3)
C23 C22 C27 C28 -67.6(3)
C21 C22 C27 C30 -60.2(3)
C23 C22 C27 C30 171.4(2)
C26 C27 C28 C29 -177.6(2)
C22 C27 C28 C29 -56.9(3)
C30 C27 C28 C29 59.3(3)
C19 C20 C29 C28 -143.0(2)
C21 C20 C29 C28 -29.7(3)
C27 C28 C29 C20 40.8(3)
C26 C27 C30 O6 176.3(2)
C22 C27 C30 O6 59.3(3)
C28 C27 C30 O6 -59.7(3)
C26 C27 C30 C31 -65.4(3)
C22 C27 C30 C31 177.6(2)
C28 C27 C30 C31 58.7(3)
O6 C30 C31 C32 -130.0(3)
C27 C30 C31 C32 107.7(3)
C30 C31 C32 C34 -2.8(5)
C30 C31 C32 C33 177.7(3)
O5 C19 C35 O8 21.1(4)
C20 C19 C35 O8 -95.4(4)
O5 C19 C35 O7 -162.0(2)
C20 C19 C35 O7 81.6(3)
C22 C21 N2 O5 -168.8(2)
C20 C21 N2 O5 -41.8(3)
C22 C21 N2 O6 -62.8(3)
C20 C21 N2 O6 64.3(2)
C21 N2 O5 C19 28.6(3)
O6 N2 O5 C19 -81.6(2)
C35 C19 O5 N2 -124.8(2)
C20 C19 O5 N2 -4.5(3)
C31 C30 O6 N2 172.74(18)
C27 C30 O6 N2 -61.6(3)
O5 N2 O6 C30 168.25(17)
C21 N2 O6 C30 61.3(2)
O8 C35 O7 C36 0.9(4)
C19 C35 O7 C36 -176.2(2)
